data_4117306
loop_
_publ_author_name
'Christophe Volkringer'
'Natacha Henry'
'St\'ephane Grandjean'
'Thierry Loiseau'

_publ_section_title
;
 Uranyl and/or Rare-Earth Mellitates in Extended Organic-Inorganic
 Networks: A Unique Case of Heterometallic Cation-Cation Interaction with
 UVI=O-LnIII Bonding (Ln = Ce, Nd)
;
_journal_name_full 'Journal of the American Chemical Society'
_journal_page_first 1275
_journal_page_last 1283
_journal_paper_doi 10.1021/ja209915n
_journal_volume 134
_journal_year 2012
_chemical_formula_moiety
;
2(U1 O2 2+); 1(Nd 3+).  1(C12 O12  6-). 1(H1 O1 1-) 3(H2 O); 2.5(H2 O)'
;
_chemical_formula_sum 'C12 H12 Nd O22.5 U2'
_chemical_formula_weight 1136.52
_chemical_name_systematic
; 
 ? 
;
_space_group_IT_number 62
_symmetry_cell_setting orthorhombic
_symmetry_space_group_name_Hall '-P 2ac 2n'
_symmetry_space_group_name_H-M 'P n m a'
_atom_sites_solution_primary direct
_atom_sites_solution_secondary difmap
_audit_creation_method SHELXL-97
_cell_angle_alpha 90.00
_cell_angle_beta 90.00
_cell_angle_gamma 90.00
_cell_formula_units_Z 4
_cell_length_a 15.578(3)
_cell_length_b 11.628(2)
_cell_length_c 13.065(3)
_cell_measurement_reflns_used 9452
_cell_measurement_temperature 293(2)
_cell_measurement_theta_max 27.614
_cell_measurement_theta_min 2.345
_cell_volume 2366.6(8)
_computing_cell_refinement 'Bruker SMART/SAINT'
_computing_data_collection 'Bruker SMART'
_computing_data_reduction 'Bruker SMART/SAINT'
_computing_structure_refinement 'SHELXL-97 (Sheldrick, 2008)'
_computing_structure_solution 'SHELXS-97 (Sheldrick, 2008)'
_diffrn_ambient_temperature 293(2)
_diffrn_measured_fraction_theta_full 0.977
_diffrn_measured_fraction_theta_max 0.977
_diffrn_radiation_monochromator graphite
_diffrn_radiation_source 'fine-focus sealed tube'
_diffrn_radiation_type MoK\a
_diffrn_radiation_wavelength 0.71073
_diffrn_reflns_av_R_equivalents 0.0585
_diffrn_reflns_av_sigmaI/netI 0.0251
_diffrn_reflns_limit_h_max 18
_diffrn_reflns_limit_h_min -20
_diffrn_reflns_limit_k_max 15
_diffrn_reflns_limit_k_min -15
_diffrn_reflns_limit_l_max 17
_diffrn_reflns_limit_l_min -17
_diffrn_reflns_number 40785
_diffrn_reflns_theta_full 27.95
_diffrn_reflns_theta_max 27.95
_diffrn_reflns_theta_min 2.03
_exptl_absorpt_coefficient_mu 15.918
_exptl_absorpt_correction_T_max 0.2832
_exptl_absorpt_correction_T_min 0.0727
_exptl_absorpt_correction_type 'empirical (SADABS)'
_exptl_absorpt_process_details 'empirical (SADABS)'
_exptl_crystal_colour yellow
_exptl_crystal_density_diffrn 3.190
_exptl_crystal_description needle
_exptl_crystal_F_000 2032
_exptl_crystal_size_max 0.35
_exptl_crystal_size_mid 0.11
_exptl_crystal_size_min 0.11
_refine_diff_density_max 2.419
_refine_diff_density_min -1.571
_refine_diff_density_rms 0.480
_refine_ls_extinction_coef 0.00301(14)
_refine_ls_extinction_expression Fc^*^=kFc[1+0.001xFc^2^\l^3^/sin(2\q)]^-1/4^
_refine_ls_extinction_method SHELXL
_refine_ls_goodness_of_fit_ref 1.230
_refine_ls_matrix_type full
_refine_ls_number_parameters 181
_refine_ls_number_reflns 2912
_refine_ls_number_restraints 0
_refine_ls_restrained_S_all 1.230
_refine_ls_R_factor_all 0.0337
_refine_ls_R_factor_gt 0.0291
_refine_ls_shift/su_max 0.001
_refine_ls_shift/su_mean 0.000
_refine_ls_structure_factor_coef Fsqd
_refine_ls_weighting_details 'calc w=1/[\s^2^(Fo^2^)+(0.0537P)^2^+4.3455P] where P=(Fo^2^+2Fc^2^)/3'
_refine_ls_weighting_scheme calc
_refine_ls_wR_factor_gt 0.0793
_refine_ls_wR_factor_ref 0.0907
_reflns_number_gt 2688
_reflns_number_total 2912
_reflns_threshold_expression >2sigma(I)
_cod_data_source_file ja209915n_si_004.cif
_cod_data_source_block cvorcor
_cod_original_cell_volume 2366.5(8)
_cod_original_formula_sum 'C12 H12 Nd O22.50 U2'
_cod_database_code 4117306

loop_
_symmetry_equiv_pos_as_xyz
'x, y, z'
'-x+1/2, -y, z+1/2'
'-x, y+1/2, -z'
'x+1/2, -y+1/2, -z+1/2'
'-x, -y, -z'
'x-1/2, y, -z-1/2'
'x, -y-1/2, z'
'-x-1/2, y-1/2, z-1/2'

loop_
_atom_site_label
_atom_site_type_symbol
_atom_site_fract_x
_atom_site_fract_y
_atom_site_fract_z
_atom_site_U_iso_or_equiv
_atom_site_adp_type
_atom_site_occupancy
_atom_site_symmetry_multiplicity
_atom_site_calc_flag
_atom_site_refinement_flags
U1 U 0.246066(18) 0.2500 0.65944(2) 0.01315(12) Uani 1 2 d S
Nd1 Nd 0.28570(3) 0.2500 0.93986(3) 0.01386(14) Uani 1 2 d S
U2 U 0.0000 0.0000 1.0000 0.01775(13) Uani 1 2 d S
O12 O 0.0776(3) 0.0739(4) 1.1422(3) 0.0269(10) Uani 1 1 d .
O11 O 0.1749(3) 0.1305(4) 1.0310(3) 0.0214(9) Uani 1 1 d .
O3 O 0.0049(3) 0.1294(4) 0.9299(4) 0.0289(10) Uani 1 1 d .
O61 O 0.1128(3) -0.0697(3) 0.8963(3) 0.0216(9) Uani 1 1 d .
O2 O 0.3403(4) 0.2500 0.7363(5) 0.0200(12) Uani 1 2 d S
O1H O 0.1774(4) 0.2500 0.8116(4) 0.0193(12) Uani 1 2 d S
O62 O 0.3146(3) 0.1318(4) 0.5301(3) 0.0213(9) Uani 1 1 d .
O2W O 0.3533(3) 0.1167(4) 1.0692(4) 0.0359(12) Uani 1 1 d .
O1W O 0.4428(5) 0.2500 0.9162(6) 0.0427(19) Uani 1 2 d S
O41 O 0.2380(3) 0.0470(4) 0.7014(3) 0.0186(9) Uani 1 1 d .
O42 O 0.2911(3) 0.0521(3) 0.8612(3) 0.0187(8) Uani 1 1 d .
C3 C 0.2695(3) -0.1295(5) 0.7830(4) 0.0104(9) Uani 1 1 d .
C4 C 0.2662(3) 0.0012(4) 0.7829(4) 0.0117(11) Uani 1 1 d .
C2 C 0.1906(3) 0.1899(4) 1.2047(4) 0.0111(10) Uani 1 1 d .
C1 C 0.1456(3) 0.1270(4) 1.1189(4) 0.0131(10) Uani 1 1 d .
C6 C 0.1732(3) -0.1252(4) 0.9364(4) 0.0121(10) Uani 1 1 d .
C5 C 0.2286(3) -0.1902(4) 0.8617(4) 0.0081(9) Uani 1 1 d .
O3W O 0.5428(14) 0.104(2) 0.0807(17) 0.114(7) Uiso 0.50 1 d P
O1 O 0.1510(4) 0.2500 0.5880(5) 0.0296(14) Uani 1 2 d S
O4W O 0.5164(9) 0.0807(15) 0.7989(12) 0.068(4) Uiso 0.50 1 d P
O5W O 0.462(2) 0.2500 0.209(3) 0.115(10) Uiso 0.50 2 d SP

loop_
_atom_site_aniso_label
_atom_site_aniso_U_11
_atom_site_aniso_U_22
_atom_site_aniso_U_33
_atom_site_aniso_U_23
_atom_site_aniso_U_13
_atom_site_aniso_U_12
U1 0.02262(19) 0.00780(17) 0.00904(18) 0.000 -0.00249(10) 0.000
Nd1 0.0213(3) 0.0103(2) 0.0100(2) 0.000 -0.00084(15) 0.000
U2 0.01315(19) 0.0207(2) 0.0194(2) -0.01161(11) -0.00409(11) 0.00554(10)
O12 0.028(2) 0.032(2) 0.021(2) 0.0003(19) -0.0115(18) -0.0165(19)
O11 0.032(2) 0.020(2) 0.0121(19) -0.0019(17) -0.0076(17) -0.0011(18)
O3 0.027(2) 0.023(2) 0.037(3) -0.006(2) -0.0061(19) 0.0040(18)
O61 0.021(2) 0.023(2) 0.021(2) -0.0001(17) 0.0015(17) 0.0102(16)
O2 0.022(3) 0.019(3) 0.019(3) 0.000 -0.005(2) 0.000
O1H 0.020(3) 0.021(3) 0.017(3) 0.000 -0.002(2) 0.000
O62 0.036(2) 0.018(2) 0.0097(18) 0.0021(16) -0.0045(18) 0.0065(18)
O2W 0.035(3) 0.043(3) 0.030(3) 0.015(2) -0.006(2) 0.000(2)
O1W 0.023(3) 0.074(6) 0.031(4) 0.000 -0.001(3) 0.000
O41 0.034(2) 0.009(2) 0.013(2) 0.0016(15) -0.0015(16) 0.0000(15)
O42 0.031(2) 0.0098(18) 0.0155(19) -0.0016(15) -0.0021(17) -0.0013(16)
C3 0.013(2) 0.009(2) 0.009(2) 0.0011(19) 0.0022(19) -0.0014(19)
C4 0.017(2) 0.007(2) 0.011(3) 0.0015(18) 0.007(2) -0.0001(17)
C2 0.013(2) 0.011(3) 0.010(2) -0.0007(18) -0.0013(19) -0.0027(19)
C1 0.015(2) 0.010(2) 0.014(3) 0.001(2) -0.005(2) 0.0011(19)
C6 0.015(3) 0.009(2) 0.012(2) -0.0003(19) 0.0054(19) 0.000(2)
C5 0.011(2) 0.006(2) 0.007(2) 0.0009(19) 0.0033(18) -0.0011(19)
O1 0.032(3) 0.031(3) 0.026(3) 0.000 -0.007(3) 0.000

loop_
_atom_type_symbol
_atom_type_description
_atom_type_scat_dispersion_real
_atom_type_scat_dispersion_imag
_atom_type_scat_source
C C 0.0033 0.0016 'International Tables Vol C Tables 4.2.6.8 and 6.1.1.4'
H H 0.0000 0.0000 'International Tables Vol C Tables 4.2.6.8 and 6.1.1.4'
O O 0.0106 0.0060 'International Tables Vol C Tables 4.2.6.8 and 6.1.1.4'
U U -9.6767 9.6646 'International Tables Vol C Tables 4.2.6.8 and 6.1.1.4'
Nd Nd -0.1943 3.0179 'International Tables Vol C Tables 4.2.6.8 and 6.1.1.4'

loop_
_geom_angle_atom_site_label_1
_geom_angle_atom_site_label_2
_geom_angle_atom_site_label_3
_geom_angle
_geom_angle_site_symmetry_1
_geom_angle_site_symmetry_3
O1 U1 O2 177.8(3) . .
O1 U1 O1H 93.9(3) . .
O2 U1 O1H 83.9(2) . .
O1 U1 O62 90.1(2) . 7_565
O2 U1 O62 91.73(19) . 7_565
O1H U1 O62 145.28(10) . 7_565
O1 U1 O62 90.1(2) . .
O2 U1 O62 91.73(19) . .
O1H U1 O62 145.28(10) . .
O62 U1 O62 69.0(2) 7_565 .
O1 U1 O41 94.38(11) . 7_565
O2 U1 O41 85.15(11) . 7_565
O1H U1 O41 77.08(10) . 7_565
O62 U1 O41 68.22(14) 7_565 7_565
O62 U1 O41 137.00(14) . 7_565
O1 U1 O41 94.38(11) . .
O2 U1 O41 85.15(11) . .
O1H U1 O41 77.09(10) . .
O62 U1 O41 137.00(14) 7_565 .
O62 U1 O41 68.22(14) . .
O41 U1 O41 153.20(19) 7_565 .
O1 U1 Nd1 131.8(2) . .
O2 U1 Nd1 46.04(19) . .
O1H U1 Nd1 37.85(15) . .
O62 U1 Nd1 127.86(9) 7_565 .
O62 U1 Nd1 127.86(9) . .
O41 U1 Nd1 77.64(10) 7_565 .
O41 U1 Nd1 77.64(10) . .
O1H Nd1 O1W 128.0(2) . .
O1H Nd1 O11 81.16(15) . .
O1W Nd1 O11 137.75(14) . .
O1H Nd1 O11 81.16(15) . 7_565
O1W Nd1 O11 137.75(14) . 7_565
O11 Nd1 O11 67.1(2) . 7_565
O1H Nd1 O42 74.72(10) . 7_565
O1W Nd1 O42 85.16(12) . 7_565
O11 Nd1 O42 136.05(14) . 7_565
O11 Nd1 O42 73.25(14) 7_565 7_565
O1H Nd1 O42 74.72(10) . .
O1W Nd1 O42 85.16(12) . .
O11 Nd1 O42 73.25(14) . .
O11 Nd1 O42 136.05(14) 7_565 .
O42 Nd1 O42 131.71(18) 7_565 .
O1H Nd1 O2W 140.16(13) . .
O1W Nd1 O2W 70.75(18) . .
O11 Nd1 O2W 68.29(15) . .
O11 Nd1 O2W 107.99(15) 7_565 .
O42 Nd1 O2W 145.06(16) 7_565 .
O42 Nd1 O2W 72.45(15) . .
O1H Nd1 O2W 140.16(13) . 7_565
O1W Nd1 O2W 70.74(18) . 7_565
O11 Nd1 O2W 107.99(15) . 7_565
O11 Nd1 O2W 68.29(15) 7_565 7_565
O42 Nd1 O2W 72.45(15) 7_565 7_565
O42 Nd1 O2W 145.06(15) . 7_565
O2W Nd1 O2W 75.8(2) . 7_565
O1H Nd1 O2 62.94(18) . .
O1W Nd1 O2 65.1(2) . .
O11 Nd1 O2 131.28(12) . .
O11 Nd1 O2 131.28(12) 7_565 .
O42 Nd1 O2 66.52(9) 7_565 .
O42 Nd1 O2 66.52(9) . .
O2W Nd1 O2 120.71(14) . .
O2W Nd1 O2 120.71(15) 7_565 .
O1H Nd1 U1 35.64(14) . .
O1W Nd1 U1 92.35(18) . .
O11 Nd1 U1 110.64(9) . .
O11 Nd1 U1 110.64(9) 7_565 .
O42 Nd1 U1 66.64(9) 7_565 .
O42 Nd1 U1 66.64(9) . .
O2W Nd1 U1 136.86(12) . .
O2W Nd1 U1 136.86(12) 7_565 .
O2 Nd1 U1 27.30(11) . .
O3 U2 O3 179.999(1) . 5_557
O3 U2 O61 87.90(18) . .
O3 U2 O61 92.10(18) 5_557 .
O3 U2 O61 92.10(18) . 5_557
O3 U2 O61 87.90(18) 5_557 5_557
O61 U2 O61 179.999(1) . 5_557
O3 U2 O12 94.34(19) . .
O3 U2 O12 85.66(19) 5_557 .
O61 U2 O12 101.16(16) . .
O61 U2 O12 78.84(16) 5_557 .
O3 U2 O12 85.66(19) . 5_557
O3 U2 O12 94.34(19) 5_557 5_557
O61 U2 O12 78.84(15) . 5_557
O61 U2 O12 101.16(16) 5_557 5_557
O12 U2 O12 180.0 . 5_557
C1 O12 U2 114.5(4) . .
C1 O11 Nd1 135.3(4) . .
C6 O61 U2 119.7(3) . .
U1 O2 Nd1 106.7(2) . .
U1 O1H Nd1 106.5(2) . .
C6 O62 U1 142.1(4) 2_554 .
C4 O41 U1 125.4(4) . .
C4 O42 Nd1 139.4(4) . .
C2 C3 C5 119.4(5) 2_554 .
C2 C3 C4 121.3(5) 2_554 .
C5 C3 C4 119.3(5) . .
O42 C4 O41 126.8(5) . .
O42 C4 C3 117.7(5) . .
O41 C4 C3 115.5(5) . .
C3 C2 C2 120.4(3) 2 7_565
C3 C2 C1 120.7(4) 2 .
C2 C2 C1 119.0(3) 7_565 .
O11 C1 O12 123.3(5) . .
O11 C1 C2 120.1(5) . .
O12 C1 C2 116.5(5) . .
O62 C6 O61 123.9(5) 2 .
O62 C6 C5 121.4(5) 2 .
O61 C6 C5 114.6(5) . .
C5 C5 C3 120.3(3) 7 .
C5 C5 C6 120.1(3) 7 .
C3 C5 C6 118.9(4) . .

loop_
_geom_bond_atom_site_label_1
_geom_bond_atom_site_label_2
_geom_bond_distance
_geom_bond_site_symmetry_2
U1 O1 1.750(7) .
U1 O2 1.779(6) .
U1 O1H 2.258(6) .
U1 O62 2.425(4) 7_565
U1 O62 2.426(4) .
U1 O41 2.426(4) 7_565
U1 O41 2.426(4) .
U1 Nd1 3.7153(9) .
Nd1 O1H 2.378(6) .
Nd1 O1W 2.466(7) .
Nd1 O11 2.516(5) .
Nd1 O11 2.516(4) 7_565
Nd1 O42 2.521(4) 7_565
Nd1 O42 2.521(4) .
Nd1 O2W 2.523(5) .
Nd1 O2W 2.523(5) 7_565
Nd1 O2 2.792(6) .
U2 O3 1.763(5) .
U2 O3 1.763(5) 5_557
U2 O61 2.363(4) .
U2 O61 2.363(4) 5_557
U2 O12 2.378(4) .
U2 O12 2.378(4) 5_557
O12 C1 1.263(7) .
O11 C1 1.237(7) .
O61 C6 1.255(7) .
O62 C6 1.242(7) 2_554
O41 C4 1.270(7) .
O42 C4 1.244(7) .
C3 C2 1.388(7) 2_554
C3 C5 1.400(7) .
C3 C4 1.521(7) .
C2 C3 1.388(7) 2
C2 C2 1.398(10) 7_565
C2 C1 1.511(7) .
C6 O62 1.242(7) 2
C6 C5 1.506(7) .
C5 C5 1.390(10) 7
